data_1551196
loop_
_publ_author_name
'Alharis, Raed A.'
'McMullin, Claire L.'
'Davies, David L.'
'Singh, Kuldip'
'Macgregor, Stuart Alan'

_publ_section_title
;
 Understanding Electronic Effects on Carboxylate-Assisted C--H Activation
 at Ruthenium: The Importance of Kinetic and Thermodynamic Control.
;
_journal_name_full 'Faraday Discussions'
_journal_paper_doi 10.1039/C9FD00063A
_journal_year 2019
_chemical_formula_moiety 'C19 H20 Cl F N2 Ru'
_chemical_formula_sum 'C19 H20 Cl F N2 Ru'
_chemical_formula_weight 431.89
_space_group_IT_number 14
_space_group_name_Hall '-P 2yn'
_space_group_name_H-M_alt 'P 1 21/n 1'
_symmetry_cell_setting monoclinic
_symmetry_space_group_name_Hall '-P 2yn'
_symmetry_space_group_name_H-M 'P 1 21/n 1'
_atom_sites_solution_hydrogens geom
_atom_sites_solution_primary direct
_atom_sites_solution_secondary difmap
_audit_creation_method SHELXL-97
_audit_update_record
;
2019-04-30 deposited with the CCDC.    2019-05-28 downloaded from the CCDC.
;
_cell_angle_alpha 90.00
_cell_angle_beta 98.777(4)
_cell_angle_gamma 90.00
_cell_formula_units_Z 4
_cell_length_a 7.8975(16)
_cell_length_b 12.039(2)
_cell_length_c 18.458(4)
_cell_measurement_reflns_used 834
_cell_measurement_temperature 150(2)
_cell_measurement_theta_max 23.286
_cell_measurement_theta_min 2.233
_cell_volume 1734.4(6)
_computing_cell_refinement 'Bruker SMART'
_computing_data_collection 'Bruker SMART'
_computing_data_reduction 'Bruker SHELXTL'
_computing_molecular_graphics 'Bruker SHELXTL'
_computing_publication_material 'Bruker SHELXTL'
_computing_structure_refinement 'SHELXL-97 (Sheldrick, 1997)'
_computing_structure_solution 'SHELXS-97 (Sheldrick, 1990)'
_diffrn_ambient_temperature 150(2)
_diffrn_measured_fraction_theta_full 0.994
_diffrn_measured_fraction_theta_max 0.994
_diffrn_measurement_device_type 'Bruker Apex 2000 CCD area detector'
_diffrn_measurement_method 'phi and omega scans'
_diffrn_radiation_monochromator graphite
_diffrn_radiation_source 'fine-focus sealed tube'
_diffrn_radiation_type MoK\a
_diffrn_radiation_wavelength 0.71073
_diffrn_reflns_av_R_equivalents 0.0790
_diffrn_reflns_av_sigmaI/netI 0.0802
_diffrn_reflns_limit_h_max 9
_diffrn_reflns_limit_h_min -9
_diffrn_reflns_limit_k_max 14
_diffrn_reflns_limit_k_min -14
_diffrn_reflns_limit_l_max 22
_diffrn_reflns_limit_l_min -22
_diffrn_reflns_number 13275
_diffrn_reflns_theta_full 26.00
_diffrn_reflns_theta_max 26.00
_diffrn_reflns_theta_min 2.03
_exptl_absorpt_coefficient_mu 1.070
_exptl_absorpt_correction_T_max 0.831
_exptl_absorpt_correction_T_min 0.675
_exptl_absorpt_correction_type empirical
_exptl_absorpt_process_details
;
absoprtion correction based on 5795 reflections(SADABS);rint 0.0745 before
correction and 0.0462 after.
;
_exptl_crystal_colour orange
_exptl_crystal_density_diffrn 1.654
_exptl_crystal_density_method 'not measured'
_exptl_crystal_description block
_exptl_crystal_F_000 872
_exptl_crystal_size_max 0.20
_exptl_crystal_size_mid 0.13
_exptl_crystal_size_min 0.09
_refine_diff_density_max 1.449
_refine_diff_density_min -0.651
_refine_diff_density_rms 0.139
_refine_ls_extinction_method none
_refine_ls_goodness_of_fit_ref 1.006
_refine_ls_hydrogen_treatment constr
_refine_ls_matrix_type full
_refine_ls_number_parameters 220
_refine_ls_number_reflns 3393
_refine_ls_number_restraints 3
_refine_ls_restrained_S_all 1.017
_refine_ls_R_factor_all 0.0635
_refine_ls_R_factor_gt 0.0452
_refine_ls_shift/su_max 0.003
_refine_ls_shift/su_mean 0.000
_refine_ls_structure_factor_coef Fsqd
_refine_ls_weighting_details 'calc w=1/[\s^2^(Fo^2^)+(0.0529P)^2^+0.0000P] where P=(Fo^2^+2Fc^2^)/3'
_refine_ls_weighting_scheme calc
_refine_ls_wR_factor_gt 0.1032
_refine_ls_wR_factor_ref 0.1094
_reflns_number_gt 2636
_reflns_number_total 3393
_reflns_threshold_expression >2sigma(I)
_cod_data_source_file c9fd00063a4.cif
_cod_data_source_block 17011
_cod_depositor_comments
;
The following automatic conversions were performed:

'_symmetry_cell_setting' value 'Monoclinic' changed to 'monoclinic'
according to
/home/data/users/saulius/crontab/automatic-downloads/rss-feeds/RSC/lib/dictionaries/cif_core.dic
dictionary named 'cif_core.dic' version 2.4.2 from 2011-04-26.

Automatic conversion script
Id: cif_fix_values 4973 2017-02-22 13:04:09Z antanas 
;
_cod_original_sg_symbol_H-M P2(1)/n
_cod_database_code 1551196

loop_
_symmetry_equiv_pos_as_xyz
'x, y, z'
'-x+1/2, y+1/2, -z+1/2'
'-x, -y, -z'
'x-1/2, -y-1/2, z-1/2'

loop_
_atom_site_label
_atom_site_type_symbol
_atom_site_fract_x
_atom_site_fract_y
_atom_site_fract_z
_atom_site_U_iso_or_equiv
_atom_site_adp_type
_atom_site_occupancy
_atom_site_symmetry_multiplicity
_atom_site_calc_flag
_atom_site_refinement_flags
Ru1 Ru 0.61415(5) 0.46910(3) 0.852507(19) 0.01847(14) Uani 1 1 d .
Cl1 Cl 0.31750(15) 0.50905(10) 0.86103(6) 0.0256(3) Uani 1 1 d .
F1 F 0.4436(5) 0.5559(3) 0.55904(18) 0.0626(11) Uani 1 1 d .
N1 N 0.5388(5) 0.3052(3) 0.8531(2) 0.0253(9) Uani 1 1 d .
N2 N 0.4606(5) 0.2627(3) 0.7873(2) 0.0272(9) Uani 1 1 d .
C1 C 0.5294(7) 0.2265(5) 0.9038(3) 0.0351(13) Uani 1 1 d .
H1 H 0.5738 0.2319 0.9545 0.042 Uiso 1 1 calc R
C2 C 0.4395(7) 0.1313(5) 0.8677(3) 0.0452(15) Uani 1 1 d .
H2 H 0.4136 0.0636 0.8900 0.054 Uiso 1 1 calc R
C3 C 0.3997(6) 0.1590(4) 0.7952(3) 0.0306(12) Uani 1 1 d .
H3 H 0.3404 0.1138 0.7574 0.037 Uiso 1 1 calc R
C4 C 0.4548(6) 0.3349(4) 0.7268(2) 0.0216(10) Uani 1 1 d D
C5 C 0.3829(6) 0.3036(5) 0.6570(3) 0.0298(12) Uani 1 1 d .
H5 H 0.3357 0.2314 0.6483 0.036 Uiso 1 1 calc R
C6 C 0.3800(7) 0.3775(5) 0.5999(3) 0.0425(14) Uani 1 1 d D
H6 H 0.3309 0.3577 0.5514 0.051 Uiso 1 1 calc R
C7 C 0.4497(8) 0.4796(5) 0.6152(3) 0.0433(15) Uani 1 1 d D
C8 C 0.5177(7) 0.5111(4) 0.6846(3) 0.0328(13) Uani 1 1 d D
H8 H 0.5599 0.5846 0.6929 0.039 Uiso 1 1 calc R
C9 C 0.5267(5) 0.4390(4) 0.7429(2) 0.0200(10) Uani 1 1 d D
C10 C 0.7968(6) 0.4713(4) 0.9580(3) 0.0252(11) Uani 1 1 d .
H10 H 0.7777 0.4168 0.9968 0.030 Uiso 1 1 calc R
C11 C 0.7046(6) 0.5691(4) 0.9534(3) 0.0232(11) Uani 1 1 d .
H11 H 0.6240 0.5831 0.9893 0.028 Uiso 1 1 calc R
C12 C 0.6942(6) 0.6379(4) 0.8895(2) 0.0225(11) Uani 1 1 d .
C13 C 0.7858(6) 0.6054(4) 0.8338(3) 0.0248(11) Uani 1 1 d .
H13 H 0.7653 0.6457 0.7859 0.030 Uiso 1 1 calc R
C14 C 0.8766(6) 0.5023(4) 0.8382(3) 0.0243(11) Uani 1 1 d .
H14 H 0.9196 0.4733 0.7936 0.029 Uiso 1 1 calc R
C15 C 0.8799(6) 0.4328(4) 0.8994(3) 0.0249(11) Uani 1 1 d .
C16 C 0.5869(6) 0.7423(4) 0.8862(3) 0.0259(11) Uani 1 1 d .
H16 H 0.4787 0.7231 0.9052 0.031 Uiso 1 1 calc R
C17 C 0.9709(6) 0.3234(4) 0.9034(3) 0.0301(12) Uani 1 1 d .
H17A H 1.0876 0.3326 0.9297 0.045 Uiso 1 1 calc R
H17B H 0.9756 0.2963 0.8537 0.045 Uiso 1 1 calc R
H17C H 0.9090 0.2697 0.9295 0.045 Uiso 1 1 calc R
C18 C 0.5361(7) 0.7881(5) 0.8084(3) 0.0362(13) Uani 1 1 d .
H18A H 0.6394 0.8101 0.7885 0.054 Uiso 1 1 calc R
H18B H 0.4615 0.8528 0.8098 0.054 Uiso 1 1 calc R
H18C H 0.4751 0.7306 0.7771 0.054 Uiso 1 1 calc R
C19 C 0.6797(7) 0.8305(4) 0.9374(3) 0.0412(14) Uani 1 1 d .
H19A H 0.7076 0.7999 0.9869 0.062 Uiso 1 1 calc R
H19B H 0.6053 0.8955 0.9384 0.062 Uiso 1 1 calc R
H19C H 0.7855 0.8527 0.9196 0.062 Uiso 1 1 calc R

loop_
_atom_site_aniso_label
_atom_site_aniso_U_11
_atom_site_aniso_U_22
_atom_site_aniso_U_33
_atom_site_aniso_U_23
_atom_site_aniso_U_13
_atom_site_aniso_U_12
Ru1 0.0149(2) 0.0223(2) 0.0173(2) 0.00067(16) -0.00044(14) -0.00241(16)
Cl1 0.0159(6) 0.0338(7) 0.0268(6) 0.0048(5) 0.0025(5) 0.0005(5)
F1 0.090(3) 0.062(2) 0.033(2) 0.0113(17) 0.0000(19) 0.002(2)
N1 0.020(2) 0.027(2) 0.028(2) 0.0022(18) -0.0021(18) -0.0027(18)
N2 0.024(2) 0.025(2) 0.031(2) -0.0024(19) -0.0005(19) -0.0013(18)
C1 0.031(3) 0.039(3) 0.037(3) 0.012(3) 0.009(2) 0.003(2)
C2 0.039(4) 0.042(4) 0.058(4) 0.012(3) 0.015(3) -0.003(3)
C3 0.026(3) 0.025(3) 0.041(3) -0.007(2) 0.005(2) -0.010(2)
C4 0.017(2) 0.025(3) 0.022(2) 0.000(2) 0.0008(19) 0.004(2)
C5 0.019(3) 0.041(3) 0.028(3) -0.006(2) 0.001(2) -0.003(2)
C6 0.033(3) 0.051(4) 0.041(3) 0.000(3) -0.001(3) 0.003(3)
C7 0.043(4) 0.059(4) 0.027(3) 0.003(3) 0.002(3) 0.011(3)
C8 0.033(3) 0.039(3) 0.026(3) -0.002(2) 0.003(2) 0.007(2)
C9 0.014(2) 0.029(3) 0.017(2) -0.002(2) -0.0001(18) 0.0010(19)
C10 0.019(3) 0.031(3) 0.024(3) -0.001(2) -0.005(2) -0.009(2)
C11 0.017(2) 0.028(3) 0.023(3) -0.007(2) -0.001(2) -0.004(2)
C12 0.016(2) 0.027(3) 0.023(3) -0.004(2) -0.003(2) -0.008(2)
C13 0.020(3) 0.027(3) 0.027(3) -0.004(2) 0.001(2) -0.010(2)
C14 0.016(3) 0.028(3) 0.028(3) -0.007(2) 0.000(2) -0.0056(19)
C15 0.010(2) 0.031(3) 0.031(3) -0.008(2) -0.006(2) -0.006(2)
C16 0.023(3) 0.026(3) 0.028(3) -0.001(2) 0.004(2) -0.002(2)
C17 0.022(3) 0.033(3) 0.033(3) -0.006(2) -0.004(2) 0.003(2)
C18 0.036(3) 0.039(3) 0.034(3) 0.007(3) 0.006(3) 0.007(3)
C19 0.041(4) 0.031(3) 0.050(4) -0.008(3) 0.001(3) -0.002(3)

loop_
_atom_type_symbol
_atom_type_description
_atom_type_scat_dispersion_real
_atom_type_scat_dispersion_imag
_atom_type_scat_source
C C 0.0033 0.0016 'International Tables Vol C Tables 4.2.6.8 and 6.1.1.4'
H H 0.0000 0.0000 'International Tables Vol C Tables 4.2.6.8 and 6.1.1.4'
N N 0.0061 0.0033 'International Tables Vol C Tables 4.2.6.8 and 6.1.1.4'
F F 0.0171 0.0103 'International Tables Vol C Tables 4.2.6.8 and 6.1.1.4'
Cl Cl 0.1484 0.1585 'International Tables Vol C Tables 4.2.6.8 and 6.1.1.4'
Ru Ru -1.2594 0.8363 'International Tables Vol C Tables 4.2.6.8 and 6.1.1.4'

loop_
_geom_angle_atom_site_label_1
_geom_angle_atom_site_label_2
_geom_angle_atom_site_label_3
_geom_angle
N1 Ru1 C9 77.53(17)
N1 Ru1 C14 117.36(17)
C9 Ru1 C14 95.49(18)
N1 Ru1 C15 93.83(17)
C9 Ru1 C15 120.59(18)
C14 Ru1 C15 37.58(18)
N1 Ru1 C13 154.77(17)
C9 Ru1 C13 95.73(17)
C14 Ru1 C13 38.33(17)
C15 Ru1 C13 68.43(18)
N1 Ru1 C12 161.74(16)
C9 Ru1 C12 120.11(17)
C14 Ru1 C12 68.49(17)
C15 Ru1 C12 81.33(18)
C13 Ru1 C12 37.13(16)
N1 Ru1 C10 98.89(16)
C9 Ru1 C10 158.05(18)
C14 Ru1 C10 66.61(18)
C15 Ru1 C10 37.55(17)
C13 Ru1 C10 78.23(18)
C12 Ru1 C10 66.66(17)
N1 Ru1 C11 124.43(17)
C9 Ru1 C11 157.49(18)
C14 Ru1 C11 79.22(17)
C15 Ru1 C11 67.29(17)
C13 Ru1 C11 66.52(17)
C12 Ru1 C11 37.60(17)
C10 Ru1 C11 35.88(17)
N1 Ru1 Cl1 84.66(12)
C9 Ru1 Cl1 85.20(13)
C14 Ru1 Cl1 157.66(13)
C15 Ru1 Cl1 153.30(13)
C13 Ru1 Cl1 119.34(13)
C12 Ru1 Cl1 91.80(13)
C10 Ru1 Cl1 116.26(13)
C11 Ru1 Cl1 91.61(12)
C1 N1 N2 106.7(4)
C1 N1 Ru1 136.6(4)
N2 N1 Ru1 116.3(3)
C3 N2 N1 111.6(4)
C3 N2 C4 133.2(4)
N1 N2 C4 115.2(4)
N1 C1 C2 108.2(5)
N1 C1 H1 125.9
C2 C1 H1 125.9
C3 C2 C1 106.2(5)
C3 C2 H2 126.9
C1 C2 H2 126.9
N2 C3 C2 107.3(5)
N2 C3 H3 126.4
C2 C3 H3 126.4
C5 C4 C9 122.8(4)
C5 C4 N2 122.1(4)
C9 C4 N2 115.1(4)
C6 C5 C4 119.7(5)
C6 C5 H5 120.1
C4 C5 H5 120.1
C7 C6 C5 117.8(5)
C7 C6 H6 121.1
C5 C6 H6 121.1
C6 C7 C8 122.3(5)
C6 C7 F1 118.6(5)
C8 C7 F1 119.0(5)
C7 C8 C9 121.7(5)
C7 C8 H8 119.2
C9 C8 H8 119.2
C8 C9 C4 115.6(4)
C8 C9 Ru1 128.6(3)
C4 C9 Ru1 115.6(3)
C11 C10 C15 122.0(5)
C11 C10 Ru1 72.1(3)
C15 C10 Ru1 69.3(3)
C11 C10 H10 117.9
C15 C10 H10 117.9
Ru1 C10 H10 117.9
C10 C11 C12 120.4(4)
C10 C11 Ru1 72.0(3)
C12 C11 Ru1 69.8(3)
C10 C11 H11 119.1
C12 C11 H11 119.1
Ru1 C11 H11 119.1
C13 C12 C11 118.2(4)
C13 C12 C16 123.4(4)
C11 C12 C16 118.4(4)
C13 C12 Ru1 70.8(3)
C11 C12 Ru1 72.6(3)
C16 C12 Ru1 128.4(3)
C12 C13 C14 120.8(4)
C12 C13 Ru1 72.0(3)
C14 C13 Ru1 70.0(3)
C12 C13 H13 118.8
C14 C13 H13 118.8
Ru1 C13 H13 118.8
C15 C14 C13 120.7(4)
C15 C14 Ru1 72.1(3)
C13 C14 Ru1 71.7(3)
C15 C14 H14 119.2
C13 C14 H14 119.2
Ru1 C14 H14 119.2
C14 C15 C10 117.6(4)
C14 C15 C17 121.0(4)
C10 C15 C17 121.4(5)
C14 C15 Ru1 70.3(3)
C10 C15 Ru1 73.2(3)
C17 C15 Ru1 128.3(3)
C12 C16 C19 109.8(4)
C12 C16 C18 113.7(4)
C19 C16 C18 111.2(4)
C12 C16 H16 107.3
C19 C16 H16 107.3
C18 C16 H16 107.3
C15 C17 H17A 109.5
C15 C17 H17B 109.5
H17A C17 H17B 109.5
C15 C17 H17C 109.5
H17A C17 H17C 109.5
H17B C17 H17C 109.5
C16 C18 H18A 109.5
C16 C18 H18B 109.5
H18A C18 H18B 109.5
C16 C18 H18C 109.5
H18A C18 H18C 109.5
H18B C18 H18C 109.5
C16 C19 H19A 109.5
C16 C19 H19B 109.5
H19A C19 H19B 109.5
C16 C19 H19C 109.5
H19A C19 H19C 109.5
H19B C19 H19C 109.5

loop_
_geom_bond_atom_site_label_1
_geom_bond_atom_site_label_2
_geom_bond_distance
Ru1 N1 2.061(4)
Ru1 C9 2.067(4)
Ru1 C14 2.166(5)
Ru1 C15 2.189(5)
Ru1 C13 2.189(5)
Ru1 C12 2.205(5)
Ru1 C10 2.240(5)
Ru1 C11 2.242(4)
Ru1 Cl1 2.4201(13)
F1 C7 1.381(6)
N1 C1 1.342(6)
N1 N2 1.374(5)
N2 C3 1.353(6)
N2 C4 1.410(6)
C1 C2 1.455(8)
C1 H1 0.9500
C2 C3 1.369(7)
C2 H2 0.9500
C3 H3 0.9500
C4 C5 1.380(6)
C4 C9 1.390(5)
C5 C6 1.376(7)
C5 H5 0.9500
C6 C7 1.359(6)
C6 H6 0.9500
C7 C8 1.365(6)
C8 C9 1.376(6)
C8 H8 0.9500
C10 C11 1.380(7)
C10 C15 1.426(7)
C10 H10 1.0000
C11 C12 1.433(6)
C11 H11 1.0000
C12 C13 1.399(6)
C12 C16 1.512(6)
C13 C14 1.430(6)
C13 H13 1.0000
C14 C15 1.403(7)
C14 H14 1.0000
C15 C17 1.496(7)
C16 C19 1.532(7)
C16 C18 1.533(6)
C16 H16 1.0000
C17 H17A 0.9800
C17 H17B 0.9800
C17 H17C 0.9800
C18 H18A 0.9800
C18 H18B 0.9800
C18 H18C 0.9800
C19 H19A 0.9800
C19 H19B 0.9800
C19 H19C 0.9800

loop_
_geom_torsion_atom_site_label_1
_geom_torsion_atom_site_label_2
_geom_torsion_atom_site_label_3
_geom_torsion_atom_site_label_4
_geom_torsion
C9 Ru1 N1 C1 -176.7(5)
C14 Ru1 N1 C1 93.5(5)
C15 Ru1 N1 C1 62.8(5)
C13 Ru1 N1 C1 106.6(6)
C12 Ru1 N1 C1 -11.0(9)
C10 Ru1 N1 C1 25.3(5)
C11 Ru1 N1 C1 -2.2(6)
Cl1 Ru1 N1 C1 -90.5(5)
C9 Ru1 N1 N2 -5.1(3)
C14 Ru1 N1 N2 -94.8(3)
C15 Ru1 N1 N2 -125.5(3)
C13 Ru1 N1 N2 -81.8(5)
C12 Ru1 N1 N2 160.7(4)
C10 Ru1 N1 N2 -163.0(3)
C11 Ru1 N1 N2 169.5(3)
Cl1 Ru1 N1 N2 81.2(3)
C1 N1 N2 C3 0.7(5)
Ru1 N1 N2 C3 -173.3(3)
C1 N1 N2 C4 178.9(4)
Ru1 N1 N2 C4 4.9(5)
N2 N1 C1 C2 -0.6(6)
Ru1 N1 C1 C2 171.6(4)
N1 C1 C2 C3 0.3(6)
N1 N2 C3 C2 -0.5(6)
C4 N2 C3 C2 -178.2(5)
C1 C2 C3 N2 0.1(6)
C3 N2 C4 C5 -3.4(8)
N1 N2 C4 C5 178.9(4)
C3 N2 C4 C9 176.7(5)
N1 N2 C4 C9 -1.0(6)
C9 C4 C5 C6 -0.4(7)
N2 C4 C5 C6 179.8(5)
C4 C5 C6 C7 0.2(8)
C5 C6 C7 C8 -1.5(9)
C5 C6 C7 F1 -178.2(5)
C6 C7 C8 C9 3.0(9)
F1 C7 C8 C9 179.7(5)
C7 C8 C9 C4 -3.0(7)
C7 C8 C9 Ru1 -177.3(4)
C5 C4 C9 C8 1.7(7)
N2 C4 C9 C8 -178.4(4)
C5 C4 C9 Ru1 176.8(4)
N2 C4 C9 Ru1 -3.3(5)
N1 Ru1 C9 C8 178.7(5)
C14 Ru1 C9 C8 -64.4(5)
C15 Ru1 C9 C8 -94.2(5)
C13 Ru1 C9 C8 -25.9(5)
C12 Ru1 C9 C8 3.9(5)
C10 Ru1 C9 C8 -98.5(6)
C11 Ru1 C9 C8 10.6(7)
Cl1 Ru1 C9 C8 93.2(4)
N1 Ru1 C9 C4 4.5(3)
C14 Ru1 C9 C4 121.3(4)
C15 Ru1 C9 C4 91.5(4)
C13 Ru1 C9 C4 159.8(4)
C12 Ru1 C9 C4 -170.4(3)
C10 Ru1 C9 C4 87.3(6)
C11 Ru1 C9 C4 -163.7(4)
Cl1 Ru1 C9 C4 -81.1(3)
N1 Ru1 C10 C11 -139.5(3)
C9 Ru1 C10 C11 141.9(4)
C14 Ru1 C10 C11 104.5(3)
C15 Ru1 C10 C11 135.8(4)
C13 Ru1 C10 C11 66.0(3)
C12 Ru1 C10 C11 28.9(3)
Cl1 Ru1 C10 C11 -51.1(3)
N1 Ru1 C10 C15 84.7(3)
C9 Ru1 C10 C15 6.0(6)
C14 Ru1 C10 C15 -31.4(3)
C13 Ru1 C10 C15 -69.8(3)
C12 Ru1 C10 C15 -107.0(3)
C11 Ru1 C10 C15 -135.8(4)
Cl1 Ru1 C10 C15 173.1(2)
C15 C10 C11 C12 -2.0(7)
Ru1 C10 C11 C12 -52.3(4)
C15 C10 C11 Ru1 50.2(4)
N1 Ru1 C11 C10 51.1(3)
C9 Ru1 C11 C10 -142.9(4)
C14 Ru1 C11 C10 -64.8(3)
C15 Ru1 C11 C10 -27.4(3)
C13 Ru1 C11 C10 -102.8(3)
C12 Ru1 C11 C10 -133.4(4)
Cl1 Ru1 C11 C10 135.7(3)
N1 Ru1 C11 C12 -175.5(2)
C9 Ru1 C11 C12 -9.5(6)
C14 Ru1 C11 C12 68.6(3)
C15 Ru1 C11 C12 106.0(3)
C13 Ru1 C11 C12 30.6(3)
C10 Ru1 C11 C12 133.4(4)
Cl1 Ru1 C11 C12 -90.9(3)
C10 C11 C12 C13 -2.8(7)
Ru1 C11 C12 C13 -56.0(4)
C10 C11 C12 C16 178.0(4)
Ru1 C11 C12 C16 124.8(4)
C10 C11 C12 Ru1 53.3(4)
N1 Ru1 C12 C13 141.2(5)
C9 Ru1 C12 C13 -54.9(3)
C14 Ru1 C12 C13 28.8(3)
C15 Ru1 C12 C13 65.5(3)
C10 Ru1 C12 C13 101.6(3)
C11 Ru1 C12 C13 129.3(4)
Cl1 Ru1 C12 C13 -140.4(3)
N1 Ru1 C12 C11 12.0(6)
C9 Ru1 C12 C11 175.8(3)
C14 Ru1 C12 C11 -100.5(3)
C15 Ru1 C12 C11 -63.8(3)
C13 Ru1 C12 C11 -129.3(4)
C10 Ru1 C12 C11 -27.6(3)
Cl1 Ru1 C12 C11 90.3(3)
N1 Ru1 C12 C16 -100.8(6)
C9 Ru1 C12 C16 63.0(4)
C14 Ru1 C12 C16 146.8(4)
C15 Ru1 C12 C16 -176.5(4)
C13 Ru1 C12 C16 118.0(5)
C10 Ru1 C12 C16 -140.4(4)
C11 Ru1 C12 C16 -112.7(5)
Cl1 Ru1 C12 C16 -22.4(4)
C11 C12 C13 C14 4.7(7)
C16 C12 C13 C14 -176.2(4)
Ru1 C12 C13 C14 -52.2(4)
C11 C12 C13 Ru1 56.9(4)
C16 C12 C13 Ru1 -124.0(4)
N1 Ru1 C13 C12 -152.6(4)
C9 Ru1 C13 C12 134.6(3)
C14 Ru1 C13 C12 -133.7(4)
C15 Ru1 C13 C12 -104.7(3)
C10 Ru1 C13 C12 -66.7(3)
C11 Ru1 C13 C12 -31.0(3)
Cl1 Ru1 C13 C12 46.9(3)
N1 Ru1 C13 C14 -18.8(5)
C9 Ru1 C13 C14 -91.6(3)
C15 Ru1 C13 C14 29.1(3)
C12 Ru1 C13 C14 133.7(4)
C10 Ru1 C13 C14 67.0(3)
C11 Ru1 C13 C14 102.8(3)
Cl1 Ru1 C13 C14 -179.3(2)
C12 C13 C14 C15 -1.9(7)
Ru1 C13 C14 C15 -55.0(4)
C12 C13 C14 Ru1 53.2(4)
N1 Ru1 C14 C15 -56.7(3)
C9 Ru1 C14 C15 -135.5(3)
C13 Ru1 C14 C15 132.2(4)
C12 Ru1 C14 C15 104.3(3)
C10 Ru1 C14 C15 31.3(3)
C11 Ru1 C14 C15 66.6(3)
Cl1 Ru1 C14 C15 133.8(3)
N1 Ru1 C14 C13 171.1(3)
C9 Ru1 C14 C13 92.3(3)
C15 Ru1 C14 C13 -132.2(4)
C12 Ru1 C14 C13 -28.0(3)
C10 Ru1 C14 C13 -100.9(3)
C11 Ru1 C14 C13 -65.6(3)
Cl1 Ru1 C14 C13 1.6(5)
C13 C14 C15 C10 -2.9(6)
Ru1 C14 C15 C10 -57.7(4)
C13 C14 C15 C17 178.4(4)
Ru1 C14 C15 C17 123.6(4)
C13 C14 C15 Ru1 54.9(4)
C11 C10 C15 C14 4.9(7)
Ru1 C10 C15 C14 56.3(4)
C11 C10 C15 C17 -176.4(4)
Ru1 C10 C15 C17 -125.0(4)
C11 C10 C15 Ru1 -51.5(4)
N1 Ru1 C15 C14 131.9(3)
C9 Ru1 C15 C14 54.1(3)
C13 Ru1 C15 C14 -29.6(3)
C12 Ru1 C15 C14 -65.8(3)
C10 Ru1 C15 C14 -128.5(4)
C11 Ru1 C15 C14 -102.2(3)
Cl1 Ru1 C15 C14 -142.4(3)
N1 Ru1 C15 C10 -99.6(3)
C9 Ru1 C15 C10 -177.4(3)
C14 Ru1 C15 C10 128.5(4)
C13 Ru1 C15 C10 98.9(3)
C12 Ru1 C15 C10 62.7(3)
C11 Ru1 C15 C10 26.3(3)
Cl1 Ru1 C15 C10 -13.9(5)
N1 Ru1 C15 C17 17.5(5)
C9 Ru1 C15 C17 -60.3(5)
C14 Ru1 C15 C17 -114.5(5)
C13 Ru1 C15 C17 -144.1(5)
C12 Ru1 C15 C17 179.7(5)
C10 Ru1 C15 C17 117.1(6)
C11 Ru1 C15 C17 143.3(5)
Cl1 Ru1 C15 C17 103.2(5)
C13 C12 C16 C19 -105.3(5)
C11 C12 C16 C19 73.8(5)
Ru1 C12 C16 C19 163.4(4)
C13 C12 C16 C18 19.9(7)
C11 C12 C16 C18 -160.9(4)
Ru1 C12 C16 C18 -71.3(5)
